data_4110371
loop_
_publ_author_name
'Norio Nakata'
'Akira Sekiguchi'

_publ_section_title
;
 A Stable Silaborene: Synthesis and Characterization
;
_journal_name_full 'Journal of the American Chemical Society'
_journal_page_first 422
_journal_page_last 423
_journal_paper_doi 10.1021/ja0570741
_journal_volume 128
_journal_year 2006
_chemical_formula_sum 'C27 H60 B N Si3'
_chemical_formula_weight 493.84
_chemical_name_systematic
; 
 silaborene 
;
_space_group_IT_number 14
_symmetry_cell_setting monoclinic
_symmetry_space_group_name_Hall '-P 2yn'
_symmetry_space_group_name_H-M 'P 1 21/n 1'
_atom_sites_solution_hydrogens geom
_atom_sites_solution_primary direct
_atom_sites_solution_secondary difmap
_audit_creation_method SHELXL-97
_cell_angle_alpha 90.00
_cell_angle_beta 106.461(3)
_cell_angle_gamma 90.00
_cell_formula_units_Z 4
_cell_length_a 12.2370(4)
_cell_length_b 17.8420(8)
_cell_length_c 15.5790(7)
_cell_measurement_reflns_used 7811
_cell_measurement_temperature 120(2)
_cell_measurement_theta_max 27.99
_cell_measurement_theta_min 2.08
_cell_volume 3262.0(2)
_computing_cell_refinement 'HKL scalepack'
_computing_data_collection 'MacScience Xpress'
_computing_data_reduction Denzo
_computing_molecular_graphics ORTEP
_computing_publication_material CIFTAB
_computing_structure_refinement 'SHELXL-97 (Sheldrick, 1997)'
_computing_structure_solution SIR92
_diffrn_ambient_temperature 120(2)
_diffrn_measured_fraction_theta_full 0.992
_diffrn_measured_fraction_theta_max 0.992
_diffrn_measurement_device_type 'MacScience DIP2030 Image plate'
_diffrn_radiation_monochromator graphite
_diffrn_radiation_source 'rotating anode'
_diffrn_radiation_type MoK\a
_diffrn_radiation_wavelength 0.71070
_diffrn_reflns_av_R_equivalents 0.0000
_diffrn_reflns_av_sigmaI/netI 0.0303
_diffrn_reflns_limit_h_max 16
_diffrn_reflns_limit_h_min 0
_diffrn_reflns_limit_k_max 23
_diffrn_reflns_limit_k_min 0
_diffrn_reflns_limit_l_max 19
_diffrn_reflns_limit_l_min -20
_diffrn_reflns_number 7811
_diffrn_reflns_theta_full 27.99
_diffrn_reflns_theta_max 27.99
_diffrn_reflns_theta_min 2.08
_exptl_absorpt_coefficient_mu 0.160
_exptl_absorpt_correction_T_max 0.9536
_exptl_absorpt_correction_T_min 0.9536
_exptl_absorpt_correction_type none
_exptl_crystal_colour yellow
_exptl_crystal_density_diffrn 1.006
_exptl_crystal_description prism
_exptl_crystal_F_000 1104
_exptl_crystal_size_max 0.30
_exptl_crystal_size_mid 0.30
_exptl_crystal_size_min 0.30
_refine_diff_density_max 0.541
_refine_diff_density_min -0.449
_refine_diff_density_rms 0.063
_refine_ls_extinction_method SHELXL
_refine_ls_goodness_of_fit_ref 1.061
_refine_ls_hydrogen_treatment mixed
_refine_ls_matrix_type full
_refine_ls_number_parameters 391
_refine_ls_number_reflns 7811
_refine_ls_number_restraints 1
_refine_ls_restrained_S_all 1.061
_refine_ls_R_factor_all 0.0596
_refine_ls_R_factor_gt 0.0494
_refine_ls_shift/su_max 0.029
_refine_ls_shift/su_mean 0.002
_refine_ls_structure_factor_coef Fsqd
_refine_ls_weighting_details 'calc w=1/[\s^2^(Fo^2^)+(0.0974P)^2^+0.2712P] where P=(Fo^2^+2Fc^2^)/3'
_refine_ls_weighting_scheme calc
_refine_ls_wR_factor_gt 0.1393
_refine_ls_wR_factor_ref 0.1464
_reflns_number_gt 6387
_reflns_number_total 7811
_reflns_threshold_expression >2sigma(I)
_cod_data_source_file ja0570741si20051018_015403.cif
_cod_data_source_block silaborene
_cod_original_sg_symbol_H-M 'P 21/n '
_cod_database_code 4110371

loop_
_symmetry_equiv_pos_as_xyz
'x, y, z'
'-x+1/2, y+1/2, -z+1/2'
'-x, -y, -z'
'x-1/2, -y-1/2, z-1/2'

loop_
_atom_site_label
_atom_site_type_symbol
_atom_site_fract_x
_atom_site_fract_y
_atom_site_fract_z
_atom_site_U_iso_or_equiv
_atom_site_adp_type
_atom_site_occupancy
_atom_site_symmetry_multiplicity
_atom_site_calc_flag
_atom_site_refinement_flags
_atom_site_disorder_assembly
_atom_site_disorder_group
B1 B 0.43893(14) 0.24792(9) 0.45860(11) 0.0316(3) Uani 1 1 d . A .
Si1 Si 0.30487(3) 0.24006(2) 0.48910(3) 0.03468(12) Uani 1 1 d . . .
Si2 Si 0.21119(3) 0.12435(2) 0.47486(3) 0.03222(12) Uani 1 1 d . A .
C1 C 0.05245(13) 0.14254(10) 0.44450(13) 0.0459(4) Uani 1 1 d . . .
H1 H 0.0311 0.1782 0.3947 0.069 Uiso 1 1 calc R A .
H2 H 0.0328 0.1635 0.4964 0.069 Uiso 1 1 calc R . .
H3 H 0.0112 0.0954 0.4267 0.069 Uiso 1 1 calc R . .
C2 C 0.25029(13) 0.07342(8) 0.58876(10) 0.0354(3) Uani 1 1 d . . .
C3 C 0.36974(14) 0.03915(10) 0.61251(11) 0.0467(4) Uani 1 1 d . A .
H4 H 0.4250 0.0777 0.6084 0.070 Uiso 1 1 calc R . .
H5 H 0.3713 -0.0016 0.5707 0.070 Uiso 1 1 calc R . .
H6 H 0.3894 0.0194 0.6737 0.070 Uiso 1 1 calc R . .
C4 C 0.16402(16) 0.01102(10) 0.59023(12) 0.0495(4) Uani 1 1 d . A .
H7 H 0.1645 -0.0262 0.5441 0.074 Uiso 1 1 calc R . .
H8 H 0.0876 0.0327 0.5784 0.074 Uiso 1 1 calc R . .
H9 H 0.1850 -0.0132 0.6491 0.074 Uiso 1 1 calc R . .
C5 C 0.24613(17) 0.13037(10) 0.66164(12) 0.0503(4) Uani 1 1 d . A .
H10 H 0.2604 0.1046 0.7193 0.076 Uiso 1 1 calc R . .
H11 H 0.1708 0.1540 0.6465 0.076 Uiso 1 1 calc R . .
H12 H 0.3045 0.1688 0.6656 0.076 Uiso 1 1 calc R . .
C6 C 0.23720(13) 0.06737(9) 0.37746(10) 0.0381(3) Uani 1 1 d . . .
C7 C 0.18758(14) 0.11216(11) 0.29096(11) 0.0461(4) Uani 1 1 d . A .
H13 H 0.2031 0.0856 0.2406 0.069 Uiso 1 1 calc R . .
H14 H 0.2229 0.1619 0.2970 0.069 Uiso 1 1 calc R . .
H15 H 0.1051 0.1175 0.2802 0.069 Uiso 1 1 calc R . .
C8 C 0.36513(14) 0.05488(10) 0.38913(11) 0.0440(4) Uani 1 1 d . A .
H16 H 0.3961 0.0209 0.4396 0.066 Uiso 1 1 calc R . .
H17 H 0.4052 0.1030 0.4008 0.066 Uiso 1 1 calc R . .
H18 H 0.3755 0.0328 0.3344 0.066 Uiso 1 1 calc R . .
C9 C 0.17743(18) -0.00953(11) 0.36739(13) 0.0553(5) Uani 1 1 d . A .
H19 H 0.1867 -0.0350 0.3141 0.083 Uiso 1 1 calc R . .
H20 H 0.0961 -0.0024 0.3611 0.083 Uiso 1 1 calc R . .
H21 H 0.2115 -0.0401 0.4205 0.083 Uiso 1 1 calc R . .
Si3 Si 0.20600(6) 0.34847(3) 0.50754(3) 0.03060(18) Uani 0.846(2) 1 d P A 1
C10 C 0.07977(15) 0.32261(12) 0.54854(15) 0.0400(4) Uani 0.846(2) 1 d P A 1
H22 H 0.0266 0.2919 0.5033 0.060 Uiso 0.846(2) 1 calc PR A 1
H23 H 0.0412 0.3683 0.5592 0.060 Uiso 0.846(2) 1 calc PR A 1
H24 H 0.1060 0.2941 0.6044 0.060 Uiso 0.846(2) 1 calc PR A 1
C11 C 0.30486(15) 0.40853(10) 0.60036(12) 0.0359(4) Uani 0.846(2) 1 d P A 1
C12 C 0.2429(3) 0.47847(19) 0.6221(3) 0.0531(7) Uani 0.846(2) 1 d P A 1
H25 H 0.1741 0.4628 0.6377 0.080 Uiso 0.846(2) 1 calc PR A 1
H26 H 0.2216 0.5115 0.5697 0.080 Uiso 0.846(2) 1 calc PR A 1
H27 H 0.2936 0.5054 0.6727 0.080 Uiso 0.846(2) 1 calc PR A 1
C13 C 0.4121(2) 0.43318(14) 0.57737(19) 0.0581(6) Uani 0.846(2) 1 d P A 1
H28 H 0.3910 0.4634 0.5226 0.087 Uiso 0.846(2) 1 calc PR A 1
H29 H 0.4547 0.3889 0.5680 0.087 Uiso 0.846(2) 1 calc PR A 1
H30 H 0.4596 0.4631 0.6267 0.087 Uiso 0.846(2) 1 calc PR A 1
C14 C 0.3404(3) 0.3616(2) 0.6862(3) 0.0583(10) Uani 0.846(2) 1 d P A 1
H31 H 0.2723 0.3456 0.7025 0.087 Uiso 0.846(2) 1 calc PR A 1
H32 H 0.3888 0.3918 0.7348 0.087 Uiso 0.846(2) 1 calc PR A 1
H33 H 0.3827 0.3174 0.6762 0.087 Uiso 0.846(2) 1 calc PR A 1
C15 C 0.1417(4) 0.3974(4) 0.3940(3) 0.0403(11) Uani 0.846(2) 1 d P A 1
C16 C 0.2381(3) 0.4258(2) 0.3554(2) 0.0834(11) Uani 0.846(2) 1 d P A 1
H34 H 0.2877 0.3838 0.3507 0.125 Uiso 0.846(2) 1 calc PR A 1
H35 H 0.2829 0.4642 0.3951 0.125 Uiso 0.846(2) 1 calc PR A 1
H36 H 0.2044 0.4474 0.2959 0.125 Uiso 0.846(2) 1 calc PR A 1
C17 C 0.0743(4) 0.3410(3) 0.3294(2) 0.0746(12) Uani 0.846(2) 1 d P A 1
H37 H 0.0132 0.3211 0.3520 0.112 Uiso 0.846(2) 1 calc PR A 1
H38 H 0.1244 0.2999 0.3226 0.112 Uiso 0.846(2) 1 calc PR A 1
H39 H 0.0412 0.3649 0.2712 0.112 Uiso 0.846(2) 1 calc PR A 1
C18 C 0.0702(4) 0.4636(3) 0.4001(2) 0.0931(16) Uani 0.846(2) 1 d P A 1
H40 H 0.0092 0.4482 0.4256 0.140 Uiso 0.846(2) 1 calc PR A 1
H41 H 0.0368 0.4843 0.3401 0.140 Uiso 0.846(2) 1 calc PR A 1
H42 H 0.1175 0.5017 0.4384 0.140 Uiso 0.846(2) 1 calc PR A 1
Si4 Si 0.2590(4) 0.37022(17) 0.49654(19) 0.0335(10) Uani 0.154(2) 1 d P A 2
C19 C 0.3931(11) 0.4285(7) 0.5123(9) 0.052(3) Uani 0.154(2) 1 d P A 2
H43 H 0.4528 0.4095 0.5639 0.078 Uiso 0.154(2) 1 calc PR A 2
H44 H 0.3766 0.4809 0.5228 0.078 Uiso 0.154(2) 1 calc PR A 2
H45 H 0.4191 0.4251 0.4585 0.078 Uiso 0.154(2) 1 calc PR A 2
C20 C 0.1692(19) 0.4040(18) 0.3912(15) 0.024(3) Uani 0.154(2) 1 d PD A 2
C21 C 0.096(3) 0.4832(11) 0.397(2) 0.161(19) Uani 0.154(2) 1 d P A 2
H46 H 0.1442 0.5175 0.4409 0.241 Uiso 0.154(2) 1 calc PR A 2
H47 H 0.0280 0.4706 0.4162 0.241 Uiso 0.154(2) 1 calc PR A 2
H48 H 0.0722 0.5073 0.3384 0.241 Uiso 0.154(2) 1 calc PR A 2
C22 C 0.2087(17) 0.3978(15) 0.3109(10) 0.087(8) Uani 0.154(2) 1 d PD A 2
H49 H 0.2802 0.4256 0.3201 0.131 Uiso 0.154(2) 1 calc PR A 2
H50 H 0.1510 0.4188 0.2595 0.131 Uiso 0.154(2) 1 calc PR A 2
H51 H 0.2213 0.3450 0.2995 0.131 Uiso 0.154(2) 1 calc PR A 2
C23 C 0.040(2) 0.3563(16) 0.357(2) 0.128(14) Uani 0.154(2) 1 d P A 2
H52 H 0.0537 0.3021 0.3617 0.191 Uiso 0.154(2) 1 calc PR A 2
H53 H 0.0000 0.3696 0.2954 0.191 Uiso 0.154(2) 1 calc PR A 2
H54 H -0.0076 0.3703 0.3963 0.191 Uiso 0.154(2) 1 calc PR A 2
C24 C 0.2127(10) 0.3889(6) 0.6017(7) 0.042(2) Uani 0.154(2) 1 d P A 2
C25 C 0.201(2) 0.4693(15) 0.617(2) 0.106(11) Uani 0.154(2) 1 d P A 2
H55 H 0.1307 0.4880 0.5745 0.160 Uiso 0.154(2) 1 calc PR A 2
H56 H 0.2665 0.4961 0.6073 0.160 Uiso 0.154(2) 1 calc PR A 2
H57 H 0.1977 0.4774 0.6781 0.160 Uiso 0.154(2) 1 calc PR A 2
C26 C 0.0948(12) 0.3538(9) 0.5977(11) 0.064(4) Uani 0.154(2) 1 d P A 2
H58 H 0.0354 0.3779 0.5498 0.096 Uiso 0.154(2) 1 calc PR A 2
H59 H 0.0784 0.3616 0.6551 0.096 Uiso 0.154(2) 1 calc PR A 2
H60 H 0.0964 0.3000 0.5856 0.096 Uiso 0.154(2) 1 calc PR A 2
C27 C 0.3020(19) 0.3532(17) 0.6816(14) 0.069(7) Uani 0.154(2) 1 d P A 2
H61 H 0.3012 0.2987 0.6741 0.103 Uiso 0.154(2) 1 calc PR A 2
H62 H 0.2838 0.3656 0.7372 0.103 Uiso 0.154(2) 1 calc PR A 2
H63 H 0.3778 0.3726 0.6842 0.103 Uiso 0.154(2) 1 calc PR A 2
N1 N 0.54195(10) 0.25349(7) 0.44074(8) 0.0311(2) Uani 1 1 d . . .
C28 C 0.54658(12) 0.27161(9) 0.34666(10) 0.0369(3) Uani 1 1 d . A .
C29 C 0.64412(14) 0.22888(11) 0.32544(11) 0.0461(4) Uani 1 1 d . . .
H64 H 0.6231 0.1752 0.3170 0.055 Uiso 1 1 calc R A .
H65 H 0.6535 0.2478 0.2682 0.055 Uiso 1 1 calc R . .
C30 C 0.75721(15) 0.23543(12) 0.39688(13) 0.0536(5) Uani 1 1 d . A .
H66 H 0.7822 0.2884 0.4036 0.064 Uiso 1 1 calc R . .
H67 H 0.8160 0.2056 0.3797 0.064 Uiso 1 1 calc R . .
C31 C 0.74219(14) 0.20648(11) 0.48448(12) 0.0475(4) Uani 1 1 d . . .
H68 H 0.8161 0.2099 0.5313 0.057 Uiso 1 1 calc R A .
H69 H 0.7205 0.1529 0.4772 0.057 Uiso 1 1 calc R . .
C32 C 0.65242(12) 0.24894(9) 0.51614(10) 0.0359(3) Uani 1 1 d . A .
C33 C 0.55951(16) 0.35628(10) 0.33628(13) 0.0510(4) Uani 1 1 d . . .
H70 H 0.5020 0.3827 0.3576 0.077 Uiso 1 1 calc R A .
H71 H 0.5490 0.3683 0.2731 0.077 Uiso 1 1 calc R . .
H72 H 0.6358 0.3720 0.3715 0.077 Uiso 1 1 calc R . .
C34 C 0.43540(15) 0.24729(12) 0.27902(11) 0.0522(5) Uani 1 1 d . . .
H73 H 0.4231 0.1937 0.2863 0.078 Uiso 1 1 calc R A .
H74 H 0.4400 0.2568 0.2182 0.078 Uiso 1 1 calc R . .
H75 H 0.3718 0.2758 0.2892 0.078 Uiso 1 1 calc R . .
C35 C 0.69531(15) 0.32766(11) 0.54926(13) 0.0516(4) Uani 1 1 d . . .
H76 H 0.7203 0.3537 0.5027 0.077 Uiso 1 1 calc R A .
H77 H 0.7594 0.3234 0.6035 0.077 Uiso 1 1 calc R . .
H78 H 0.6336 0.3561 0.5626 0.077 Uiso 1 1 calc R . .
C36 C 0.63067(14) 0.20557(12) 0.59442(12) 0.0519(4) Uani 1 1 d . . .
H79 H 0.5791 0.2344 0.6198 0.078 Uiso 1 1 calc R A .
H80 H 0.7030 0.1975 0.6405 0.078 Uiso 1 1 calc R . .
H81 H 0.5959 0.1570 0.5731 0.078 Uiso 1 1 calc R . .

loop_
_atom_site_aniso_label
_atom_site_aniso_U_11
_atom_site_aniso_U_22
_atom_site_aniso_U_33
_atom_site_aniso_U_23
_atom_site_aniso_U_13
_atom_site_aniso_U_12
B1 0.0316(7) 0.0310(7) 0.0314(8) 0.0006(6) 0.0077(6) -0.0008(6)
Si1 0.0317(2) 0.0314(2) 0.0452(2) -0.00064(16) 0.01801(17) 0.00097(15)
Si2 0.0293(2) 0.0355(2) 0.0327(2) 0.00036(15) 0.01009(15) -0.00206(15)
C1 0.0293(7) 0.0513(9) 0.0576(10) 0.0032(8) 0.0128(7) 0.0005(7)
C2 0.0377(7) 0.0374(7) 0.0328(7) 0.0018(6) 0.0131(6) -0.0022(6)
C3 0.0432(8) 0.0545(10) 0.0401(9) 0.0090(7) 0.0077(7) 0.0038(7)
C4 0.0544(10) 0.0492(9) 0.0475(10) 0.0060(7) 0.0187(8) -0.0107(8)
C5 0.0705(12) 0.0485(9) 0.0382(9) -0.0017(7) 0.0254(8) -0.0017(8)
C6 0.0384(7) 0.0406(8) 0.0348(8) -0.0025(6) 0.0098(6) -0.0042(6)
C7 0.0443(8) 0.0610(10) 0.0311(8) -0.0014(7) 0.0076(6) -0.0040(7)
C8 0.0448(8) 0.0479(9) 0.0426(9) -0.0052(7) 0.0176(7) 0.0057(7)
C9 0.0697(12) 0.0500(10) 0.0508(10) -0.0138(8) 0.0249(9) -0.0182(9)
Si3 0.0298(3) 0.0327(3) 0.0308(3) 0.00091(18) 0.01100(19) 0.0034(2)
C10 0.0325(8) 0.0460(10) 0.0434(11) -0.0058(8) 0.0138(8) 0.0001(8)
C11 0.0368(9) 0.0331(8) 0.0393(9) -0.0041(7) 0.0130(7) -0.0010(7)
C12 0.0533(16) 0.0425(15) 0.0616(16) -0.0199(12) 0.0130(13) 0.0019(13)
C13 0.0496(12) 0.0619(14) 0.0699(17) -0.0173(12) 0.0286(12) -0.0181(10)
C14 0.066(2) 0.0528(15) 0.0416(15) 0.0025(11) -0.0084(15) -0.0156(15)
C15 0.038(3) 0.046(2) 0.0394(13) 0.0053(11) 0.0150(13) 0.0106(19)
C16 0.086(2) 0.103(3) 0.068(2) 0.057(2) 0.033(2) 0.0226(19)
C17 0.090(3) 0.077(2) 0.0399(13) 0.0024(12) -0.0089(14) 0.0108(19)
C18 0.132(3) 0.094(3) 0.0427(14) 0.0040(16) 0.0066(18) 0.084(3)
Si4 0.043(2) 0.0268(14) 0.0352(14) -0.0029(10) 0.0179(12) 0.0022(13)
C19 0.054(7) 0.051(6) 0.058(8) 0.005(5) 0.027(6) -0.020(5)
C20 0.019(8) 0.025(6) 0.033(6) 0.008(4) 0.017(5) 0.008(6)
C21 0.17(3) 0.015(6) 0.21(3) 0.005(10) -0.09(2) -0.009(10)
C22 0.079(12) 0.16(2) 0.037(8) 0.039(10) 0.037(8) 0.056(13)
C23 0.060(13) 0.080(17) 0.21(4) 0.03(2) -0.010(16) -0.028(12)
C24 0.050(6) 0.038(5) 0.045(6) -0.006(4) 0.024(5) -0.003(4)
C25 0.13(2) 0.083(13) 0.14(2) -0.082(14) 0.087(19) -0.064(15)
C26 0.058(8) 0.078(10) 0.062(9) 0.010(8) 0.027(7) -0.010(7)
C27 0.076(15) 0.104(15) 0.025(7) -0.026(7) 0.013(9) -0.037(11)
N1 0.0262(5) 0.0383(6) 0.0279(6) 0.0029(4) 0.0063(4) -0.0022(4)
C28 0.0310(7) 0.0493(8) 0.0313(7) 0.0051(6) 0.0104(5) -0.0029(6)
C29 0.0426(8) 0.0598(10) 0.0393(9) -0.0004(7) 0.0173(7) 0.0043(8)
C30 0.0347(8) 0.0777(13) 0.0516(10) 0.0033(9) 0.0177(7) 0.0110(8)
C31 0.0360(8) 0.0584(10) 0.0463(9) 0.0033(8) 0.0089(7) 0.0101(7)
C32 0.0260(6) 0.0457(8) 0.0328(7) 0.0011(6) 0.0032(5) -0.0005(5)
C33 0.0534(10) 0.0497(10) 0.0522(10) 0.0150(8) 0.0186(8) 0.0010(8)
C34 0.0390(8) 0.0860(14) 0.0302(8) 0.0040(8) 0.0074(6) -0.0114(8)
C35 0.0442(9) 0.0546(10) 0.0491(10) -0.0122(8) 0.0019(7) -0.0045(8)
C36 0.0376(8) 0.0774(13) 0.0373(9) 0.0144(8) 0.0051(6) 0.0012(8)

loop_
_atom_type_symbol
_atom_type_description
_atom_type_scat_dispersion_real
_atom_type_scat_dispersion_imag
_atom_type_scat_source
C C 0.0033 0.0016 'International Tables Vol C Tables 4.2.6.8 and 6.1.1.4'
H H 0.0000 0.0000 'International Tables Vol C Tables 4.2.6.8 and 6.1.1.4'
B B 0.0013 0.0007 'International Tables Vol C Tables 4.2.6.8 and 6.1.1.4'
N N 0.0061 0.0033 'International Tables Vol C Tables 4.2.6.8 and 6.1.1.4'
Si Si 0.0817 0.0704 'International Tables Vol C Tables 4.2.6.8 and 6.1.1.4'

loop_
_geom_angle_atom_site_label_1
_geom_angle_atom_site_label_2
_geom_angle_atom_site_label_3
_geom_angle
N1 B1 Si1 176.87(13)
B1 Si1 Si2 119.45(5)
B1 Si1 Si3 119.91(6)
Si2 Si1 Si3 118.93(3)
B1 Si1 Si4 100.17(13)
Si2 Si1 Si4 138.00(12)
Si3 Si1 Si4 19.75(10)
C1 Si2 C6 106.30(8)
C1 Si2 C2 106.27(7)
C6 Si2 C2 115.00(7)
C1 Si2 Si1 108.23(6)
C6 Si2 Si1 110.74(5)
C2 Si2 Si1 109.94(5)
C3 C2 C5 108.37(14)
C3 C2 C4 108.64(14)
C5 C2 C4 107.52(13)
C3 C2 Si2 112.44(10)
C5 C2 Si2 108.48(11)
C4 C2 Si2 111.23(11)
C7 C6 C8 108.35(13)
C7 C6 C9 108.39(14)
C8 C6 C9 108.68(14)
C7 C6 Si2 107.70(11)
C8 C6 Si2 111.88(11)
C9 C6 Si2 111.73(11)
C10 Si3 C15 105.11(14)
C10 Si3 C11 106.38(9)
C15 Si3 C11 116.3(2)
C10 Si3 Si1 109.89(7)
C15 Si3 Si1 110.59(18)
C11 Si3 Si1 108.37(6)
C13 C11 C14 108.3(2)
C13 C11 C12 109.13(19)
C14 C11 C12 106.6(3)
C13 C11 Si3 112.61(14)
C14 C11 Si3 108.25(17)
C12 C11 Si3 111.74(16)
C17 C15 C18 110.8(4)
C17 C15 C16 107.1(4)
C18 C15 C16 106.9(5)
C17 C15 Si3 108.4(4)
C18 C15 Si3 113.3(3)
C16 C15 Si3 110.2(3)
C19 Si4 C20 102.5(9)
C19 Si4 C24 104.4(6)
C20 Si4 C24 118.1(7)
C19 Si4 Si1 109.3(4)
C20 Si4 Si1 111.7(10)
C24 Si4 Si1 109.9(4)
C22 C20 C21 115(2)
C22 C20 C23 101(2)
C21 C20 C23 88.4(18)
C22 C20 Si4 119.2(16)
C21 C20 Si4 115.2(17)
C23 C20 Si4 112.3(18)
C25 C24 C27 110.8(18)
C25 C24 C26 105.5(14)
C27 C24 C26 107.6(12)
C25 C24 Si4 112.0(13)
C27 C24 Si4 107.8(10)
C26 C24 Si4 113.1(9)
B1 N1 C28 120.01(12)
B1 N1 C32 120.46(12)
C28 N1 C32 119.27(11)
N1 C28 C34 109.62(12)
N1 C28 C29 110.35(12)
C34 C28 C29 107.82(14)
N1 C28 C33 110.19(13)
C34 C28 C33 107.78(14)
C29 C28 C33 111.00(13)
C30 C29 C28 114.15(14)
C29 C30 C31 108.43(14)
C30 C31 C32 113.77(14)
N1 C32 C31 109.89(13)
N1 C32 C36 108.98(12)
C31 C32 C36 108.07(14)
N1 C32 C35 110.78(13)
C31 C32 C35 110.70(14)
C36 C32 C35 108.35(15)

loop_
_geom_bond_atom_site_label_1
_geom_bond_atom_site_label_2
_geom_bond_distance
B1 N1 1.3695(19)
B1 Si1 1.8379(17)
Si1 Si2 2.3413(6)
Si1 Si3 2.3419(6)
Si1 Si4 2.400(3)
Si2 C1 1.8925(15)
Si2 C6 1.9265(16)
Si2 C2 1.9292(15)
C2 C3 1.530(2)
C2 C5 1.535(2)
C2 C4 1.539(2)
C6 C7 1.536(2)
C6 C8 1.540(2)
C6 C9 1.542(2)
Si3 C10 1.888(2)
Si3 C15 1.929(6)
Si3 C11 1.9265(19)
C11 C13 1.519(3)
C11 C14 1.533(5)
C11 C12 1.547(4)
C15 C17 1.496(7)
C15 C18 1.489(7)
C15 C16 1.553(5)
Si4 C19 1.898(12)
Si4 C20 1.80(3)
Si4 C24 1.909(11)
C20 C22 1.467(10)
C20 C21 1.69(4)
C20 C23 1.74(3)
C24 C25 1.47(3)
C24 C27 1.54(3)
C24 C26 1.558(17)
N1 C28 1.5175(18)
N1 C32 1.5212(18)
C28 C34 1.529(2)
C28 C29 1.529(2)
C28 C33 1.532(2)
C29 C30 1.515(3)
C30 C31 1.518(3)
C31 C32 1.527(2)
C32 C36 1.530(2)
C32 C35 1.537(2)

loop_
_geom_torsion_atom_site_label_1
_geom_torsion_atom_site_label_2
_geom_torsion_atom_site_label_3
_geom_torsion_atom_site_label_4
_geom_torsion
N1 B1 Si1 Si2 -100(2)
N1 B1 Si1 Si3 95(2)
N1 B1 Si1 Si4 95(2)
B1 Si1 Si2 C1 -147.38(9)
Si3 Si1 Si2 C1 17.76(7)
Si4 Si1 Si2 C1 11.09(12)
B1 Si1 Si2 C6 -31.23(8)
Si3 Si1 Si2 C6 133.90(6)
Si4 Si1 Si2 C6 127.23(12)
B1 Si1 Si2 C2 96.95(8)
Si3 Si1 Si2 C2 -97.91(5)
Si4 Si1 Si2 C2 -104.58(12)
C1 Si2 C2 C3 167.03(12)
C6 Si2 C2 C3 49.73(14)
Si1 Si2 C2 C3 -76.06(12)
C1 Si2 C2 C5 -73.13(13)
C6 Si2 C2 C5 169.57(11)
Si1 Si2 C2 C5 43.78(12)
C1 Si2 C2 C4 44.93(13)
C6 Si2 C2 C4 -72.37(13)
Si1 Si2 C2 C4 161.84(10)
C1 Si2 C6 C7 55.61(12)
C2 Si2 C6 C7 172.90(10)
Si1 Si2 C6 C7 -61.72(11)
C1 Si2 C6 C8 174.58(12)
C2 Si2 C6 C8 -68.14(13)
Si1 Si2 C6 C8 57.24(12)
C1 Si2 C6 C9 -63.31(14)
C2 Si2 C6 C9 53.97(14)
Si1 Si2 C6 C9 179.35(11)
B1 Si1 Si3 C10 -174.97(9)
Si2 Si1 Si3 C10 19.96(8)
Si4 Si1 Si3 C10 -173.3(2)
B1 Si1 Si3 C15 69.43(17)
Si2 Si1 Si3 C15 -95.64(16)
Si4 Si1 Si3 C15 71.1(3)
B1 Si1 Si3 C11 -59.12(9)
Si2 Si1 Si3 C11 135.81(7)
Si4 Si1 Si3 C11 -57.5(2)
C10 Si3 C11 C13 179.35(16)
C15 Si3 C11 C13 -64.0(2)
Si1 Si3 C11 C13 61.23(17)
C10 Si3 C11 C14 59.7(2)
C15 Si3 C11 C14 176.3(2)
Si1 Si3 C11 C14 -58.4(2)
C10 Si3 C11 C12 -57.4(2)
C15 Si3 C11 C12 59.2(2)
Si1 Si3 C11 C12 -175.51(18)
C10 Si3 C15 C17 -66.3(3)
C11 Si3 C15 C17 176.3(2)
Si1 Si3 C15 C17 52.2(3)
C10 Si3 C15 C18 57.0(4)
C11 Si3 C15 C18 -60.3(4)
Si1 Si3 C15 C18 175.6(3)
C10 Si3 C15 C16 176.7(4)
C11 Si3 C15 C16 59.4(4)
Si1 Si3 C15 C16 -64.7(4)
B1 Si1 Si4 C19 -20.7(5)
Si2 Si1 Si4 C19 178.2(4)
Si3 Si1 Si4 C19 160.7(5)
B1 Si1 Si4 C20 92.0(6)
Si2 Si1 Si4 C20 -69.0(6)
Si3 Si1 Si4 C20 -86.5(6)
B1 Si1 Si4 C24 -134.8(4)
Si2 Si1 Si4 C24 64.1(4)
Si3 Si1 Si4 C24 46.6(4)
C19 Si4 C20 C22 59(2)
C24 Si4 C20 C22 173.3(19)
Si1 Si4 C20 C22 -58(2)
C19 Si4 C20 C21 -83.3(18)
C24 Si4 C20 C21 31(2)
Si1 Si4 C20 C21 159.7(17)
C19 Si4 C20 C23 177.5(16)
C24 Si4 C20 C23 -68(2)
Si1 Si4 C20 C23 60.5(17)
C19 Si4 C24 C25 53.9(15)
C20 Si4 C24 C25 -59.1(18)
Si1 Si4 C24 C25 171.1(14)
C19 Si4 C24 C27 -68.2(12)
C20 Si4 C24 C27 178.8(15)
Si1 Si4 C24 C27 49.0(12)
C19 Si4 C24 C26 173.0(9)
C20 Si4 C24 C26 60.0(14)
Si1 Si4 C24 C26 -69.8(9)
Si1 B1 N1 C28 -172(2)
Si1 B1 N1 C32 2(2)
B1 N1 C28 C34 -25.02(19)
C32 N1 C28 C34 160.71(14)
B1 N1 C28 C29 -143.63(14)
C32 N1 C28 C29 42.10(18)
B1 N1 C28 C33 93.44(16)
C32 N1 C28 C33 -80.83(16)
N1 C28 C29 C30 -49.2(2)
C34 C28 C29 C30 -168.90(15)
C33 C28 C29 C30 73.26(19)
C28 C29 C30 C31 58.3(2)
C29 C30 C31 C32 -59.3(2)
B1 N1 C32 C31 142.76(14)
C28 N1 C32 C31 -43.00(18)
B1 N1 C32 C36 24.51(19)
C28 N1 C32 C36 -161.25(14)
B1 N1 C32 C35 -94.60(16)
C28 N1 C32 C35 79.64(17)
C30 C31 C32 N1 51.0(2)
C30 C31 C32 C36 169.78(15)
C30 C31 C32 C35 -71.72(19)
